data_2021285
loop_
_publ_author_name
'Owczarzak, Agata'
'Przyby\/l, Anna K.'
'Kubicki, Maciej'

_publ_section_title
;
 Different cationic forms of (--)-cytisine in the crystal structures of
 its simple inorganic salts
;
_journal_coeditor_code YF3149
_journal_issue 11
_journal_name_full 'Acta Crystallographica Section C'
_journal_page_first
;
;
_journal_paper_doi 10.1107/S2053229618012585
_journal_volume 74
_journal_year 2018
_chemical_absolute_configuration rmad
_chemical_formula_iupac 'C11 H15 N2 O +, I -, H2 O'
_chemical_formula_moiety 'C11 H15 N2 O +, I -, H2 O'
_chemical_formula_sum 'C11 H17 I N2 O2'
_chemical_formula_weight 336.16
_chemical_name_common
;
Cytisinium iodide monohydrate
;
_chemical_name_systematic
;
6-Oxo-7,11-diazatricyclo[7.3.1.0^2,7^]trideca-2,4-dien-11-ium iodide
monohydrate
;
_space_group_crystal_system monoclinic
_space_group_IT_number 4
_space_group_name_Hall 'P 2yb'
_space_group_name_H-M_alt 'P 1 21 1'
_symmetry_space_group_name_Hall 'P 2yb'
_symmetry_space_group_name_H-M 'P 1 21 1'
_atom_sites_solution_hydrogens mixed
_audit_creation_method SHELXL-2013
_cell_angle_alpha 90
_cell_angle_beta 108.341(5)
_cell_angle_gamma 90
_cell_formula_units_Z 2
_cell_length_a 7.7268(4)
_cell_length_b 10.4304(4)
_cell_length_c 8.0655(4)
_cell_measurement_reflns_used 1275
_cell_measurement_temperature 100.0(10)
_cell_measurement_theta_max 27.7790
_cell_measurement_theta_min 3.2880
_cell_volume 617.01(5)
_computing_cell_refinement
;
(CrysAlis PRO; Agilent, 2014)
;
_computing_data_collection
;
(CrysAlis PRO; Agilent, 2014)
;
_computing_data_reduction
;
(CrysAlis PRO; Agilent, 2014)
;
_computing_molecular_graphics
;
Mercury (Macrae <i>et al.</i>,  2008)
;
_computing_publication_material
;
SHELXL2013 (Sheldrick, 2015b)
;
_computing_structure_refinement
;
SHELXL2013 (Sheldrick, 2015b)
;
_computing_structure_solution
;
SHELXT (Sheldrick, 2015a)
;
_diffrn_ambient_temperature 100.0(10)
_diffrn_detector 'CCD plate'
_diffrn_detector_area_resol_mean 16.1544
_diffrn_measured_fraction_theta_full 0.997
_diffrn_measured_fraction_theta_max 0.868
_diffrn_measurement_device 'four-circle diffractometer'
_diffrn_measurement_device_type 'Agilent Xcalibur Eos'
_diffrn_measurement_method '\w scan'
_diffrn_radiation_monochromator graphite
_diffrn_radiation_probe x-ray
_diffrn_radiation_type 'Mo K\a'
_diffrn_radiation_wavelength 0.71073
_diffrn_reflns_av_R_equivalents 0.0209
_diffrn_reflns_av_unetI/netI 0.0388
_diffrn_reflns_limit_h_max 9
_diffrn_reflns_limit_h_min -10
_diffrn_reflns_limit_k_max 13
_diffrn_reflns_limit_k_min -12
_diffrn_reflns_limit_l_max 10
_diffrn_reflns_limit_l_min -10
_diffrn_reflns_number 3889
_diffrn_reflns_theta_full 25.000
_diffrn_reflns_theta_max 28.189
_diffrn_reflns_theta_min 3.185
_diffrn_source 'Enhance (Mo) X-ray Source'
_exptl_absorpt_coefficient_mu 2.584
_exptl_absorpt_correction_T_max 1.00000
_exptl_absorpt_correction_T_min 0.77902
_exptl_absorpt_correction_type multi-scan
_exptl_absorpt_process_details
;
(CrysAlis PRO; Agilent, 2014)
;
_exptl_crystal_colour colourless
_exptl_crystal_density_diffrn 1.809
_exptl_crystal_description prism
_exptl_crystal_F_000 332
_exptl_crystal_size_max 0.25
_exptl_crystal_size_mid 0.1
_exptl_crystal_size_min 0.05
_refine_diff_density_max 3.391
_refine_diff_density_min -1.232
_refine_ls_abs_structure_details
;
Flack <i>x</i> determined using 755 quotients [(I+)-(I-)]/[(I+)+(I-)]
(Parsons & Flack, 2004)
;
_refine_ls_abs_structure_Flack 0.04(2)
_refine_ls_extinction_method none
_refine_ls_goodness_of_fit_ref 1.080
_refine_ls_hydrogen_treatment constr
_refine_ls_matrix_type full
_refine_ls_number_parameters 145
_refine_ls_number_reflns 2262
_refine_ls_number_restraints 79
_refine_ls_restrained_S_all 1.077
_refine_ls_R_factor_all 0.0428
_refine_ls_R_factor_gt 0.0366
_refine_ls_shift/su_max 0.000
_refine_ls_shift/su_mean 0.000
_refine_ls_structure_factor_coef Fsqd
_refine_ls_weighting_details 'w=1/[\s^2^(Fo^2^)+(0.0463P)^2^+1.1015P] where P=(Fo^2^+2Fc^2^)/3'
_refine_ls_weighting_scheme calc
_refine_ls_wR_factor_gt 0.0849
_refine_ls_wR_factor_ref 0.0871
_reflns_number_gt 2028
_reflns_number_total 2262
_reflns_threshold_expression 'I > 2\s(I)'
_cod_data_source_file yf3149sup1.cif
_cod_data_source_block 6
_cod_database_code 2021285
_shelx_space_group_comment
;
The symmetry employed for this shelxl refinement is uniquely defined
by the following loop, which should always be used as a source of
symmetry information in preference to the above space-group names.
They are only intended as comments.
;
_shelxl_version_number .2013

loop_
_space_group_symop_operation_xyz
'x, y, z'
'-x, y+1/2, -z'

loop_
_atom_site_type_symbol
_atom_site_label
_atom_site_fract_x
_atom_site_fract_y
_atom_site_fract_z
_atom_site_U_iso_or_equiv
_atom_site_adp_type
_atom_site_calc_flag
_atom_site_occupancy
I I1 0.60557(7) -0.05810(8) 0.20392(7) 0.02348(18) Uani d 1
N N1 0.9556(10) 0.4007(6) 0.3317(9) 0.0110(14) Uani d 1
C C2 1.0742(10) 0.3757(8) 0.2374(11) 0.0115(17) Uani d 1
O O2 1.1804(8) 0.2812(5) 0.2774(8) 0.0140(12) Uani d 1
C C3 1.0664(10) 0.4578(12) 0.0992(10) 0.021(2) Uani d 1
H H3 1.1401 0.4405 0.0271 0.026 Uiso calc 1
C C4 0.9518(11) 0.5656(8) 0.0642(11) 0.0143(17) Uani d 1
H H4 0.9484 0.6216 -0.0296 0.017 Uiso calc 1
C C5 0.8423(11) 0.5889(8) 0.1711(11) 0.0131(17) Uani d 1
H H5 0.7661 0.6625 0.1516 0.016 Uiso calc 1
C C6 0.8454(11) 0.5060(8) 0.3024(10) 0.0077(15) Uani d 1
C C7 0.7273(10) 0.5294(8) 0.4177(10) 0.0096(16) Uani d 1
H H7 0.7182 0.6241 0.4330 0.012 Uiso calc 1
C C8 0.8175(11) 0.4686(8) 0.6005(11) 0.017(2) Uani d 1
H H8A 0.9408 0.5047 0.6555 0.021 Uiso calc 1
H H8B 0.7429 0.4851 0.6780 0.021 Uiso calc 1
C C9 0.8288(12) 0.3245(8) 0.5687(12) 0.0163(18) Uani d 1
H H9 0.8812 0.2826 0.6853 0.020 Uiso calc 1
C C10 0.9627(11) 0.3030(8) 0.4674(11) 0.0119(16) Uani d 1
H H10A 1.0877 0.3013 0.5512 0.014 Uiso calc 1
H H10B 0.9385 0.2178 0.4107 0.014 Uiso calc 1
C C11 0.6400(11) 0.2684(8) 0.4849(11) 0.0151(17) Uani d 1
H H11A 0.6518 0.1762 0.4618 0.018 Uiso calc 1
H H11B 0.5694 0.2758 0.5678 0.018 Uiso calc 1
N N12 0.5374(9) 0.3337(7) 0.3175(9) 0.0114(15) Uani d 1
H H12A 0.4103 0.3017 0.2781 0.014 Uiso calc 1
H H12B 0.5938 0.3112 0.2269 0.014 Uiso calc 1
C C13 0.5354(10) 0.4766(7) 0.3351(11) 0.0095(17) Uani d 1
H H13A 0.4587 0.5004 0.4082 0.011 Uiso calc 1
H H13B 0.4809 0.5155 0.2183 0.011 Uiso calc 1
O O1W 0.7005(9) 0.2387(7) 0.0731(9) 0.0292(16) Uani d 1
H H1W1 0.6324 0.2696 -0.0229 0.035 Uiso d 1
H H1W2 0.6685 0.1605 0.0721 0.035 Uiso d 1

loop_
_atom_site_aniso_label
_atom_site_aniso_U_11
_atom_site_aniso_U_22
_atom_site_aniso_U_33
_atom_site_aniso_U_12
_atom_site_aniso_U_13
_atom_site_aniso_U_23
I1 0.0241(3) 0.0269(3) 0.0251(3) 0.0095(4) 0.0158(2) 0.0078(4)
N1 0.014(3) 0.010(3) 0.009(3) -0.003(2) 0.004(2) -0.002(2)
C2 0.007(3) 0.012(4) 0.014(4) -0.004(3) 0.001(3) -0.005(3)
O2 0.011(3) 0.011(3) 0.022(3) 0.002(2) 0.008(3) -0.001(2)
C3 0.018(3) 0.030(5) 0.017(3) 0.005(4) 0.008(3) 0.010(4)
C4 0.014(4) 0.014(4) 0.015(4) -0.006(3) 0.004(3) -0.001(3)
C5 0.009(3) 0.010(3) 0.018(4) 0.001(3) 0.001(3) -0.001(3)
C6 0.004(3) 0.007(3) 0.010(3) -0.002(2) 0.001(2) -0.003(2)
C7 0.013(4) 0.007(3) 0.008(3) -0.005(3) 0.004(3) 0.000(3)
C8 0.014(3) 0.024(4) 0.016(3) -0.008(3) 0.007(2) -0.014(3)
C9 0.017(4) 0.015(4) 0.020(4) 0.008(3) 0.010(3) 0.006(3)
C10 0.012(3) 0.008(3) 0.014(4) 0.004(3) 0.003(3) 0.005(3)
C11 0.018(4) 0.015(4) 0.018(4) 0.000(3) 0.012(3) 0.004(3)
N12 0.012(3) 0.011(3) 0.014(3) 0.000(3) 0.007(3) -0.002(3)
C13 0.007(3) 0.007(4) 0.014(3) 0.000(2) 0.003(3) -0.001(3)
O1W 0.030(4) 0.028(4) 0.030(4) 0.000(3) 0.011(3) 0.000(3)

loop_
_atom_type_symbol
_atom_type_description
_atom_type_scat_dispersion_real
_atom_type_scat_dispersion_imag
_atom_type_scat_source
C C 0.0033 0.0016 'International Tables Vol C Tables 4.2.6.8 and 6.1.1.4'
H H 0.0000 0.0000 'International Tables Vol C Tables 4.2.6.8 and 6.1.1.4'
N N 0.0061 0.0033 'International Tables Vol C Tables 4.2.6.8 and 6.1.1.4'
O O 0.0106 0.0060 'International Tables Vol C Tables 4.2.6.8 and 6.1.1.4'
I I -0.4742 1.8119 'International Tables Vol C Tables 4.2.6.8 and 6.1.1.4'

loop_
_geom_angle_atom_site_label_1
_geom_angle_atom_site_label_2
_geom_angle_atom_site_label_3
_geom_angle
C6 N1 C2 122.7(6)
C6 N1 C10 123.8(6)
C2 N1 C10 113.5(6)
O2 C2 N1 119.8(7)
O2 C2 C3 123.2(7)
N1 C2 C3 117.0(7)
C2 C3 C4 121.3(7)
C2 C3 H3 119.4
C4 C3 H3 119.4
C3 C4 C5 118.6(8)
C3 C4 H4 120.7
C5 C4 H4 120.7
C6 C5 C4 120.1(8)
C6 C5 H5 120.0
C4 C5 H5 120.0
C5 C6 N1 120.2(7)
C5 C6 C7 120.6(7)
N1 C6 C7 119.2(7)
C6 C7 C13 111.4(7)
C6 C7 C8 109.8(7)
C13 C7 C8 110.6(6)
C6 C7 H7 108.3
C13 C7 H7 108.3
C8 C7 H7 108.3
C9 C8 C7 105.9(6)
C9 C8 H8A 110.6
C7 C8 H8A 110.6
C9 C8 H8B 110.6
C7 C8 H8B 110.6
H8A C8 H8B 108.7
C11 C9 C10 115.1(7)
C11 C9 C8 110.8(7)
C10 C9 C8 108.5(7)
C11 C9 H9 107.4
C10 C9 H9 107.4
C8 C9 H9 107.4
N1 C10 C9 114.9(6)
N1 C10 H10A 108.5
C9 C10 H10A 108.5
N1 C10 H10B 108.5
C9 C10 H10B 108.5
H10A C10 H10B 107.5
N12 C11 C9 112.8(7)
N12 C11 H11A 109.0
C9 C11 H11A 109.0
N12 C11 H11B 109.0
C9 C11 H11B 109.0
H11A C11 H11B 107.8
C11 N12 C13 112.6(7)
C11 N12 H12A 109.1
C13 N12 H12A 109.1
C11 N12 H12B 109.1
C13 N12 H12B 109.1
H12A N12 H12B 107.8
N12 C13 C7 111.3(6)
N12 C13 H13A 109.4
C7 C13 H13A 109.4
N12 C13 H13B 109.4
C7 C13 H13B 109.4
H13A C13 H13B 108.0
H1W1 O1W H1W2 105.1

loop_
_geom_bond_atom_site_label_1
_geom_bond_atom_site_label_2
_geom_bond_distance
N1 C6 1.365(10)
N1 C2 1.387(10)
N1 C10 1.483(10)
C2 O2 1.258(10)
C2 C3 1.392(12)
C3 C4 1.404(14)
C3 H3 0.9500
C4 C5 1.406(11)
C4 H4 0.9500
C5 C6 1.362(11)
C5 H5 0.9500
C6 C7 1.513(10)
C7 C13 1.524(11)
C7 C8 1.554(12)
C7 H7 1.0000
C8 C9 1.532(13)
C8 H8A 0.9900
C8 H8B 0.9900
C9 C11 1.518(13)
C9 C10 1.523(10)
C9 H9 1.0000
C10 H10A 0.9900
C10 H10B 0.9900
C11 N12 1.497(11)
C11 H11A 0.9900
C11 H11B 0.9900
N12 C13 1.498(11)
N12 H12A 0.9900
N12 H12B 0.9900
C13 H13A 0.9900
C13 H13B 0.9900
O1W H1W1 0.8501
O1W H1W2 0.8520

loop_
_geom_hbond_atom_site_label_D
_geom_hbond_atom_site_label_H
_geom_hbond_atom_site_label_A
_geom_hbond_site_symmetry_A
_geom_hbond_distance_DH
_geom_hbond_distance_HA
_geom_hbond_distance_DA
_geom_hbond_angle_DHA
C10 H10A I1 2_756 0.99 2.95 3.833(9) 148.5
N12 H12B O1W . 0.99 1.85 2.832(9) 169.5
N12 H12A O2 1_455 0.99 1.79 2.730(9) 157.8
O1W H1W1 I1 2_655 0.85 2.66 3.428(7) 151.6
O1W H1W2 I1 . 0.85 2.62 3.424(7) 156.7

loop_
_geom_torsion_atom_site_label_1
_geom_torsion_atom_site_label_2
_geom_torsion_atom_site_label_3
_geom_torsion_atom_site_label_4
_geom_torsion
C6 N1 C2 O2 175.7(7)
C10 N1 C2 O2 -3.7(11)
C6 N1 C2 C3 -5.2(12)
C10 N1 C2 C3 175.5(8)
O2 C2 C3 C4 -177.0(8)
N1 C2 C3 C4 3.9(13)
C2 C3 C4 C5 -0.7(13)
C3 C4 C5 C6 -1.6(12)
C4 C5 C6 N1 0.5(12)
C4 C5 C6 C7 -179.6(7)
C2 N1 C6 C5 3.1(11)
C10 N1 C6 C5 -177.7(8)
C2 N1 C6 C7 -176.9(7)
C10 N1 C6 C7 2.4(11)
C5 C6 C7 C13 84.8(9)
N1 C6 C7 C13 -95.3(8)
C5 C6 C7 C8 -152.3(7)
N1 C6 C7 C8 27.6(9)
C6 C7 C8 C9 -61.6(8)
C13 C7 C8 C9 61.8(8)
C7 C8 C9 C11 -60.4(8)
C7 C8 C9 C10 66.9(8)
C6 N1 C10 C9 3.0(11)
C2 N1 C10 C9 -177.6(7)
C11 C9 C10 N1 86.5(9)
C8 C9 C10 N1 -38.3(10)
C10 C9 C11 N12 -67.1(9)
C8 C9 C11 N12 56.5(9)
C9 C11 N12 C13 -50.8(9)
C11 N12 C13 C7 51.4(8)
C6 C7 C13 N12 64.2(8)
C8 C7 C13 N12 -58.3(8)

_cod_database_fobs_code 2021285
